data_7236465
loop_
_publ_author_name
'Huang, Jau-Jiun'
'Yun, Lik-Ka'
'Kung, Te-Jen'
'Chen, Chi-Lin'
'Lee, Jiun-Haw'
'Wu, Yuh-Renn'
'Chiu, Tien-Lung'
'Chou, Pi-Tai'
'Leung, Man-kit'

_publ_section_title
;
 Networking hole and electron hopping paths by Y-shaped host molecules:
 promoting blue phosphorescent organic light emitting diodes
;
_journal_issue 14
_journal_name_full 'Journal of Materials Chemistry C'
_journal_page_first 3600
_journal_paper_doi 10.1039/C6TC05538A
_journal_volume 5
_journal_year 2017
_chemical_formula_sum 'C59 H43 N5 O2'
_chemical_formula_weight 853.98
_space_group_IT_number 130
_space_group_name_Hall '-P 4a 2ac'
_space_group_name_H-M_alt 'P 4/n c c :2'
_symmetry_cell_setting tetragonal
_symmetry_space_group_name_H-M 'P 4/n c c :2'
_atom_sites_solution_hydrogens geom
_atom_sites_solution_primary direct
_atom_sites_solution_secondary difmap
_audit_creation_method SHELXL-97
_audit_update_record
;
2016-12-07 deposited with the CCDC.
2017-03-14 downloaded from the CCDC.
;
_cell_angle_alpha 90.00
_cell_angle_beta 90.00
_cell_angle_gamma 90.00
_cell_formula_units_Z 16
_cell_length_a 29.9520(2)
_cell_length_b 29.9520(2)
_cell_length_c 19.5265(4)
_cell_measurement_reflns_used 7839
_cell_measurement_temperature 200(2)
_cell_measurement_theta_max 74.2510
_cell_measurement_theta_min 3.9710
_cell_volume 17517.7(4)
_computing_cell_refinement
; 
CrysAlisPro, Agilent Technologies, 
Version 1.171.37.35 (release 13-08-2014 CrysAlis171 .NET) 
(compiled Aug 13 2014,18:06:01) 
Empirical absorption correction using spherical harmonics, 
 implemented in SCALE3 ABSPACK scaling algorithm. 
;
_computing_data_collection
; 
CrysAlisPro, Agilent Technologies, 
Version 1.171.37.35 (release 13-08-2014 CrysAlis171 .NET) 
(compiled Aug 13 2014,18:06:01) 
Empirical absorption correction using spherical harmonics, 
 implemented in SCALE3 ABSPACK scaling algorithm. 
;
_computing_data_reduction
; 
CrysAlisPro, Agilent Technologies, 
Version 1.171.37.35 (release 13-08-2014 CrysAlis171 .NET) 
(compiled Aug 13 2014,18:06:01) 
Empirical absorption correction using spherical harmonics, 
 implemented in SCALE3 ABSPACK scaling algorithm. 
;
_computing_molecular_graphics SHELXTL
_computing_publication_material SHELXTL
_computing_structure_refinement 'SHELXL-97 (Sheldrick, 1997)'
_computing_structure_solution 'SHELXS-97 (Sheldrick, 1990)'
_diffrn_ambient_temperature 200(2)
_diffrn_detector_area_resol_mean 5.1248
_diffrn_measured_fraction_theta_full 0.995
_diffrn_measured_fraction_theta_max 0.996
_diffrn_measurement_device_type 'Xcalibur, Atlas, Gemini'
_diffrn_radiation_monochromator graphite
_diffrn_radiation_source 'fine-focus sealed tube'
_diffrn_radiation_type CuK\a
_diffrn_radiation_wavelength 1.54178
_diffrn_reflns_av_R_equivalents 0.0768
_diffrn_reflns_av_sigmaI/netI 0.0532
_diffrn_reflns_limit_h_max 36
_diffrn_reflns_limit_h_min -35
_diffrn_reflns_limit_k_max 36
_diffrn_reflns_limit_k_min -33
_diffrn_reflns_limit_l_max 22
_diffrn_reflns_limit_l_min -22
_diffrn_reflns_number 33922
_diffrn_reflns_theta_full 68.00
_diffrn_reflns_theta_max 68.00
_diffrn_reflns_theta_min 4.00
_exptl_absorpt_coefficient_mu 0.622
_exptl_absorpt_correction_T_max 1.00000
_exptl_absorpt_correction_T_min 0.54828
_exptl_absorpt_correction_type multi-scan
_exptl_absorpt_process_details
; 
CrysAlisPro, Agilent Technologies, 
Version 1.171.37.35 (release 13-08-2014 CrysAlis171 .NET) 
(compiled Aug 13 2014,18:06:01) 
Empirical absorption correction using spherical harmonics, 
 implemented in SCALE3 ABSPACK scaling algorithm. 
;
_exptl_crystal_density_diffrn 1.295
_exptl_crystal_density_method 'not measured'
_exptl_crystal_description plate
_exptl_crystal_F_000 7168
_exptl_crystal_size_max 0.20
_exptl_crystal_size_mid 0.15
_exptl_crystal_size_min 0.10
_refine_diff_density_max 0.872
_refine_diff_density_min -0.389
_refine_diff_density_rms 0.049
_refine_ls_extinction_method none
_refine_ls_goodness_of_fit_ref 1.035
_refine_ls_hydrogen_treatment mixed
_refine_ls_matrix_type full
_refine_ls_number_parameters 595
_refine_ls_number_reflns 7948
_refine_ls_number_restraints 0
_refine_ls_restrained_S_all 1.035
_refine_ls_R_factor_all 0.0944
_refine_ls_R_factor_gt 0.0620
_refine_ls_shift/su_max 0.003
_refine_ls_shift/su_mean 0.000
_refine_ls_structure_factor_coef Fsqd
_refine_ls_weighting_details 'calc w=1/[\s^2^(Fo^2^)+(0.1000P)^2^+0.0000P] where P=(Fo^2^+2Fc^2^)/3'
_refine_ls_weighting_scheme calc
_refine_ls_wR_factor_gt 0.1563
_refine_ls_wR_factor_ref 0.1815
_reflns_number_gt 5506
_reflns_number_total 7948
_reflns_threshold_expression >2sigma(I)
_cod_data_source_file c6tc05538a2.cif
_cod_data_source_block ic17565
_cod_depositor_comments
;
The following automatic conversions were performed:

data item '_symmetry_cell_setting' value 'Tetragonal' was changed to
'tetragonal' in accordance with the
/home/saulius/struct/COD-crude-data/automatic-downloads/DataCite-retrospective/RSC/depositions/lib/dictionaries/cif_core.dic
dictionary named 'cif_core.dic' version 2.4.2 last updated on
2011-04-26.

Automatic conversion script
Id: cif_fix_values 6909 2019-04-08 15:41:33Z antanas 
;
_cod_original_sg_symbol_H-M P4/ncc
_cod_database_code 7236465

loop_
_symmetry_equiv_pos_as_xyz
'x, y, z'
'-x+1/2, -y+1/2, z'
'-y+1/2, x, z'
'y, -x+1/2, z'
'-x, y+1/2, -z+1/2'
'x+1/2, -y, -z+1/2'
'y+1/2, x+1/2, -z+1/2'
'-y, -x, -z+1/2'
'-x, -y, -z'
'x-1/2, y-1/2, -z'
'y-1/2, -x, -z'
'-y, x-1/2, -z'
'x, -y-1/2, z-1/2'
'-x-1/2, y, z-1/2'
'-y-1/2, -x-1/2, z-1/2'
'y, x, z-1/2'

loop_
_atom_site_label
_atom_site_type_symbol
_atom_site_fract_x
_atom_site_fract_y
_atom_site_fract_z
_atom_site_U_iso_or_equiv
_atom_site_adp_type
_atom_site_occupancy
_atom_site_symmetry_multiplicity
_atom_site_calc_flag
_atom_site_refinement_flags
N3 N 0.42144(7) 0.17323(7) 0.90208(11) 0.0264(4) Uani 1 1 d .
N2 N 0.46702(7) 0.26384(7) 0.87244(11) 0.0277(5) Uani 1 1 d .
N5 N 0.57634(7) 0.19469(7) 0.82482(11) 0.0308(5) Uani 1 1 d .
N1 N 0.49013(7) 0.23999(7) 0.76889(11) 0.0304(5) Uani 1 1 d .
N4 N 0.53530(8) 0.06240(7) 0.95119(12) 0.0333(5) Uani 1 1 d .
C1 C 0.49844(8) 0.18630(8) 0.86354(12) 0.0256(5) Uani 1 1 d .
C2 C 0.46690(8) 0.15986(8) 0.89841(12) 0.0253(5) Uani 1 1 d .
C3 C 0.47939(9) 0.11963(8) 0.92798(13) 0.0286(5) Uani 1 1 d .
H3A H 0.4579 0.1027 0.9527 0.034 Uiso 1 1 calc R
C4 C 0.52265(9) 0.10378(8) 0.92203(13) 0.0299(5) Uani 1 1 d .
C5 C 0.55399(9) 0.12866(9) 0.88604(13) 0.0301(5) Uani 1 1 d .
H5A H 0.5836 0.1178 0.8811 0.036 Uiso 1 1 calc R
C6 C 0.54211(8) 0.16939(8) 0.85728(13) 0.0273(5) Uani 1 1 d .
C7 C 0.48617(8) 0.23002(8) 0.83406(13) 0.0261(5) Uani 1 1 d .
C8 C 0.47262(9) 0.28277(9) 0.76289(13) 0.0305(6) Uani 1 1 d .
C9 C 0.46949(10) 0.31036(10) 0.70554(14) 0.0375(6) Uani 1 1 d .
H9A H 0.4793 0.3005 0.6618 0.045 Uiso 1 1 calc R
C10 C 0.45171(10) 0.35253(9) 0.71422(15) 0.0389(6) Uani 1 1 d .
H10A H 0.4493 0.3719 0.6759 0.047 Uiso 1 1 calc R
C11 C 0.43723(10) 0.36720(9) 0.77804(15) 0.0397(7) Uani 1 1 d .
H11A H 0.4250 0.3963 0.7820 0.048 Uiso 1 1 calc R
C12 C 0.44007(10) 0.34067(9) 0.83594(15) 0.0368(6) Uani 1 1 d .
H12A H 0.4302 0.3508 0.8795 0.044 Uiso 1 1 calc R
C13 C 0.45816(8) 0.29831(8) 0.82679(13) 0.0276(5) Uani 1 1 d .
C14 C 0.46400(9) 0.26742(8) 0.94556(13) 0.0280(5) Uani 1 1 d .
C15 C 0.42488(10) 0.28325(9) 0.97476(15) 0.0362(6) Uani 1 1 d .
H15A H 0.3995 0.2894 0.9471 0.043 Uiso 1 1 calc R
C16 C 0.42345(12) 0.28988(10) 1.04496(15) 0.0450(7) Uani 1 1 d .
H16A H 0.3971 0.3015 1.0655 0.054 Uiso 1 1 calc R
C17 C 0.45965(13) 0.27988(10) 1.08515(15) 0.0471(8) Uani 1 1 d .
H17A H 0.4583 0.2848 1.1332 0.057 Uiso 1 1 calc R
C18 C 0.49789(11) 0.26277(10) 1.05611(15) 0.0431(7) Uani 1 1 d .
H18A H 0.5225 0.2549 1.0843 0.052 Uiso 1 1 calc R
C19 C 0.50051(9) 0.25693(9) 0.98569(14) 0.0346(6) Uani 1 1 d .
H19A H 0.5271 0.2459 0.9653 0.042 Uiso 1 1 calc R
C20 C 0.39276(8) 0.17767(8) 0.84558(13) 0.0266(5) Uani 1 1 d .
C21 C 0.40223(9) 0.17565(9) 0.77595(13) 0.0322(6) Uani 1 1 d .
H21A H 0.4319 0.1714 0.7599 0.039 Uiso 1 1 calc R
C22 C 0.36694(11) 0.18005(11) 0.73117(14) 0.0433(7) Uani 1 1 d .
H22A H 0.3726 0.1794 0.6833 0.052 Uiso 1 1 calc R
C23 C 0.32314(11) 0.18539(12) 0.75391(16) 0.0464(8) Uani 1 1 d .
H23A H 0.2996 0.1878 0.7216 0.056 Uiso 1 1 calc R
C24 C 0.31386(9) 0.18718(11) 0.82295(15) 0.0400(7) Uani 1 1 d .
H24A H 0.2840 0.1906 0.8385 0.048 Uiso 1 1 calc R
C25 C 0.34887(9) 0.18385(9) 0.86947(13) 0.0294(5) Uani 1 1 d .
C26 C 0.35098(9) 0.18386(8) 0.94329(13) 0.0286(5) Uani 1 1 d .
C27 C 0.31920(9) 0.19117(9) 0.99415(14) 0.0348(6) Uani 1 1 d .
H27A H 0.2889 0.1964 0.9823 0.042 Uiso 1 1 calc R
C28 C 0.33221(10) 0.19079(10) 1.06176(15) 0.0390(7) Uani 1 1 d .
H28A H 0.3108 0.1959 1.0968 0.047 Uiso 1 1 calc R
C29 C 0.37704(10) 0.18288(10) 1.07923(14) 0.0385(6) Uani 1 1 d .
H29A H 0.3855 0.1827 1.1261 0.046 Uiso 1 1 calc R
C30 C 0.40907(9) 0.17530(9) 1.02990(14) 0.0334(6) Uani 1 1 d .
H30A H 0.4392 0.1695 1.0421 0.040 Uiso 1 1 calc R
C31 C 0.39574(8) 0.17646(8) 0.96162(13) 0.0267(5) Uani 1 1 d .
C32 C 0.53625(8) 0.05265(8) 1.02108(13) 0.0289(5) Uani 1 1 d .
C33 C 0.52149(10) 0.07807(9) 1.07625(14) 0.0355(6) Uani 1 1 d .
H33A H 0.5077 0.1063 1.0695 0.043 Uiso 1 1 calc R
C34 C 0.52764(11) 0.06082(10) 1.14103(15) 0.0422(7) Uani 1 1 d .
H34A H 0.5179 0.0774 1.1796 0.051 Uiso 1 1 calc R
C35 C 0.54803(12) 0.01931(11) 1.15095(16) 0.0467(8) Uani 1 1 d .
H35A H 0.5516 0.0081 1.1961 0.056 Uiso 1 1 calc R
C36 C 0.56288(10) -0.00546(10) 1.09650(16) 0.0410(7) Uani 1 1 d .
H36A H 0.5767 -0.0336 1.1038 0.049 Uiso 1 1 calc R
C37 C 0.55746(8) 0.01106(8) 1.03013(14) 0.0304(6) Uani 1 1 d .
C38 C 0.57066(9) -0.00454(9) 0.96305(15) 0.0327(6) Uani 1 1 d .
C39 C 0.59256(9) -0.04267(10) 0.93934(17) 0.0403(7) Uani 1 1 d .
H39A H 0.6029 -0.0647 0.9705 0.048 Uiso 1 1 calc R
C40 C 0.59894(10) -0.04780(10) 0.86981(18) 0.0454(8) Uani 1 1 d .
H40A H 0.6140 -0.0735 0.8532 0.055 Uiso 1 1 calc R
C41 C 0.58366(11) -0.01582(11) 0.82342(17) 0.0479(8) Uani 1 1 d .
H41A H 0.5881 -0.0204 0.7758 0.058 Uiso 1 1 calc R
C42 C 0.56218(11) 0.02253(10) 0.84552(16) 0.0420(7) Uani 1 1 d .
H42A H 0.5517 0.0443 0.8140 0.050 Uiso 1 1 calc R
C43 C 0.55655(9) 0.02788(9) 0.91598(14) 0.0327(6) Uani 1 1 d .
C44 C 0.61142(9) 0.21514(9) 0.85922(16) 0.0383(6) Uani 1 1 d .
C45 C 0.61824(10) 0.21987(11) 0.92901(17) 0.0460(7) Uani 1 1 d .
H45A H 0.5978 0.2083 0.9617 0.055 Uiso 1 1 calc R
C46 C 0.65691(13) 0.24259(14) 0.9486(2) 0.0689(12) Uani 1 1 d .
H46A H 0.6629 0.2466 0.9960 0.083 Uiso 1 1 calc R
C47 C 0.68672(13) 0.25934(16) 0.9013(3) 0.0836(15) Uani 1 1 d .
H47A H 0.7122 0.2753 0.9167 0.100 Uiso 1 1 calc R
C48 C 0.68024(13) 0.25341(15) 0.8329(3) 0.0759(13) Uani 1 1 d .
H48A H 0.7012 0.2649 0.8008 0.091 Uiso 1 1 calc R
C49 C 0.64257(10) 0.23033(11) 0.8104(2) 0.0489(8) Uani 1 1 d .
C50 C 0.62701(10) 0.21542(10) 0.74423(18) 0.0467(8) Uani 1 1 d .
C51 C 0.64396(14) 0.21743(14) 0.6775(2) 0.0697(12) Uani 1 1 d .
H51A H 0.6707 0.2333 0.6683 0.084 Uiso 1 1 calc R
C52 C 0.62162(16) 0.19627(14) 0.6254(2) 0.0697(12) Uani 1 1 d .
H52A H 0.6336 0.1969 0.5804 0.084 Uiso 1 1 calc R
C53 C 0.58164(13) 0.17396(12) 0.63757(18) 0.0558(9) Uani 1 1 d .
H53A H 0.5667 0.1596 0.6008 0.067 Uiso 1 1 calc R
C54 C 0.56340(11) 0.17250(11) 0.70261(15) 0.0426(7) Uani 1 1 d .
H54A H 0.5358 0.1578 0.7110 0.051 Uiso 1 1 calc R
C55 C 0.58669(9) 0.19313(9) 0.75507(15) 0.0349(6) Uani 1 1 d .
O1 O 0.68247(16) 0.07623(17) 0.4088(3) 0.1271(16) Uani 1 1 d .
O2 O 0.63353(10) 0.12439(9) 0.36254(16) 0.0711(8) Uani 1 1 d .
C56 C 0.67761(16) 0.08472(15) 0.2866(3) 0.0832(14) Uani 1 1 d .
H56A H 0.7021 0.0631 0.2848 0.125 Uiso 1 1 calc R
H56B H 0.6866 0.1122 0.2631 0.125 Uiso 1 1 calc R
H56C H 0.6512 0.0722 0.2640 0.125 Uiso 1 1 calc R
C57 C 0.66705(14) 0.09467(13) 0.3576(3) 0.0676(11) Uani 1 1 d .
C58 C 0.61922(18) 0.13513(15) 0.4321(3) 0.0861(15) Uani 1 1 d .
H58A H 0.6419 0.1534 0.4559 0.103 Uiso 1 1 calc R
H58B H 0.6139 0.1076 0.4590 0.103 Uiso 1 1 calc R
C59 C 0.57633(17) 0.16115(15) 0.4224(3) 0.0844(14) Uani 1 1 d .
H59A H 0.5643 0.1697 0.4672 0.127 Uiso 1 1 calc R
H59B H 0.5545 0.1425 0.3983 0.127 Uiso 1 1 calc R
H59C H 0.5824 0.1881 0.3955 0.127 Uiso 1 1 calc R

loop_
_atom_site_aniso_label
_atom_site_aniso_U_11
_atom_site_aniso_U_22
_atom_site_aniso_U_33
_atom_site_aniso_U_23
_atom_site_aniso_U_13
_atom_site_aniso_U_12
N3 0.0230(10) 0.0276(10) 0.0288(11) 0.0006(8) 0.0034(8) 0.0011(8)
N2 0.0293(11) 0.0240(10) 0.0299(11) 0.0021(8) 0.0008(8) 0.0010(8)
N5 0.0239(11) 0.0313(11) 0.0371(12) 0.0044(9) 0.0023(9) -0.0015(9)
N1 0.0328(11) 0.0283(11) 0.0301(11) 0.0024(9) 0.0004(9) 0.0021(9)
N4 0.0400(12) 0.0243(11) 0.0355(12) 0.0036(9) 0.0068(10) 0.0040(9)
C1 0.0263(12) 0.0242(12) 0.0262(12) -0.0016(9) -0.0014(10) 0.0005(10)
C2 0.0261(12) 0.0253(12) 0.0246(12) -0.0017(9) -0.0002(9) -0.0003(9)
C3 0.0292(13) 0.0265(12) 0.0300(13) 0.0013(10) 0.0049(10) -0.0036(10)
C4 0.0366(14) 0.0243(12) 0.0289(13) -0.0011(10) 0.0010(10) 0.0048(10)
C5 0.0265(13) 0.0297(13) 0.0341(13) 0.0010(10) 0.0021(10) 0.0047(10)
C6 0.0253(12) 0.0283(13) 0.0282(13) -0.0006(10) 0.0009(10) -0.0007(10)
C7 0.0216(11) 0.0266(12) 0.0302(13) 0.0011(10) 0.0014(9) -0.0020(10)
C8 0.0298(13) 0.0272(13) 0.0344(14) 0.0016(10) -0.0025(11) -0.0028(10)
C9 0.0415(15) 0.0402(15) 0.0309(14) 0.0038(12) -0.0032(12) -0.0038(12)
C10 0.0430(16) 0.0314(14) 0.0423(16) 0.0116(12) -0.0112(13) -0.0033(12)
C11 0.0423(16) 0.0261(13) 0.0507(17) 0.0035(12) -0.0091(13) 0.0009(12)
C12 0.0427(15) 0.0297(14) 0.0381(15) -0.0005(11) -0.0026(12) 0.0011(12)
C13 0.0253(12) 0.0254(12) 0.0322(13) 0.0047(10) -0.0034(10) -0.0035(10)
C14 0.0336(13) 0.0227(12) 0.0277(12) -0.0015(9) 0.0011(10) -0.0018(10)
C15 0.0362(15) 0.0327(14) 0.0396(15) 0.0006(11) 0.0014(12) 0.0062(11)
C16 0.0562(19) 0.0407(16) 0.0380(16) -0.0037(13) 0.0112(14) 0.0073(14)
C17 0.074(2) 0.0382(16) 0.0292(14) -0.0053(12) -0.0009(14) 0.0011(15)
C18 0.0505(18) 0.0399(16) 0.0390(16) 0.0005(12) -0.0121(13) -0.0026(14)
C19 0.0343(14) 0.0329(14) 0.0366(14) 0.0004(11) -0.0034(11) -0.0030(11)
C20 0.0297(13) 0.0210(11) 0.0292(13) -0.0016(9) -0.0005(10) -0.0026(10)
C21 0.0336(14) 0.0334(14) 0.0297(13) -0.0020(11) 0.0029(11) -0.0045(11)
C22 0.0457(17) 0.0560(19) 0.0283(14) -0.0049(13) -0.0018(12) -0.0012(14)
C23 0.0403(16) 0.062(2) 0.0369(16) -0.0053(14) -0.0143(13) 0.0038(15)
C24 0.0256(14) 0.0506(17) 0.0436(16) -0.0018(13) -0.0009(11) 0.0004(12)
C25 0.0287(13) 0.0270(12) 0.0325(13) -0.0003(10) 0.0017(10) -0.0010(10)
C26 0.0280(13) 0.0245(12) 0.0332(13) 0.0027(10) 0.0007(10) -0.0025(10)
C27 0.0286(13) 0.0357(14) 0.0401(15) 0.0047(12) 0.0052(11) -0.0028(11)
C28 0.0359(15) 0.0449(16) 0.0361(15) 0.0039(12) 0.0125(12) 0.0015(13)
C29 0.0442(16) 0.0442(16) 0.0273(13) 0.0037(11) 0.0035(12) -0.0035(13)
C30 0.0306(13) 0.0356(14) 0.0338(14) 0.0060(11) -0.0006(11) -0.0030(11)
C31 0.0280(12) 0.0223(11) 0.0299(13) 0.0006(9) 0.0048(10) -0.0026(10)
C32 0.0267(12) 0.0266(13) 0.0333(13) 0.0045(10) -0.0014(10) -0.0014(10)
C33 0.0390(15) 0.0284(13) 0.0390(15) -0.0017(11) 0.0005(12) 0.0019(11)
C34 0.0487(17) 0.0420(16) 0.0358(15) -0.0034(12) -0.0010(13) 0.0027(14)
C35 0.058(2) 0.0484(18) 0.0343(15) 0.0096(13) -0.0098(14) 0.0026(15)
C36 0.0420(16) 0.0333(14) 0.0476(17) 0.0084(13) -0.0106(13) 0.0044(12)
C37 0.0231(12) 0.0243(12) 0.0439(15) 0.0026(11) -0.0019(11) 0.0007(10)
C38 0.0245(12) 0.0265(13) 0.0471(16) 0.0007(11) 0.0026(11) -0.0009(10)
C39 0.0306(14) 0.0301(14) 0.0603(19) 0.0008(13) 0.0065(13) 0.0032(11)
C40 0.0363(15) 0.0302(15) 0.070(2) -0.0120(14) 0.0155(14) 0.0005(12)
C41 0.0490(18) 0.0448(17) 0.0500(18) -0.0125(14) 0.0160(15) -0.0026(15)
C42 0.0471(17) 0.0359(15) 0.0429(17) 0.0005(12) 0.0079(13) 0.0039(13)
C43 0.0298(13) 0.0272(13) 0.0410(15) -0.0014(11) 0.0061(11) -0.0008(10)
C44 0.0252(13) 0.0298(14) 0.0599(18) -0.0020(12) -0.0015(12) 0.0046(11)
C45 0.0352(15) 0.0443(17) 0.0585(19) -0.0121(14) -0.0110(14) 0.0124(13)
C46 0.049(2) 0.065(2) 0.093(3) -0.033(2) -0.028(2) 0.0196(19)
C47 0.0312(18) 0.075(3) 0.145(5) -0.036(3) -0.009(2) -0.0101(18)
C48 0.0368(19) 0.067(3) 0.124(4) -0.016(3) 0.013(2) -0.0193(18)
C49 0.0255(14) 0.0390(16) 0.082(2) 0.0032(16) 0.0048(14) -0.0041(12)
C50 0.0366(16) 0.0371(16) 0.067(2) 0.0107(14) 0.0184(15) -0.0007(13)
C51 0.057(2) 0.064(2) 0.088(3) 0.023(2) 0.044(2) 0.0048(19)
C52 0.092(3) 0.065(2) 0.052(2) 0.0141(19) 0.039(2) 0.021(2)
C53 0.072(2) 0.053(2) 0.0430(18) 0.0064(15) 0.0113(17) 0.0221(18)
C54 0.0425(16) 0.0432(16) 0.0421(16) 0.0037(13) 0.0075(13) 0.0066(13)
C55 0.0305(14) 0.0315(14) 0.0429(15) 0.0105(12) 0.0099(12) 0.0064(11)
O1 0.105(3) 0.131(4) 0.145(4) 0.010(3) -0.011(3) 0.030(3)
O2 0.0743(18) 0.0503(14) 0.089(2) 0.0111(14) 0.0208(16) 0.0106(13)
C56 0.068(3) 0.059(2) 0.123(4) -0.005(3) 0.028(3) 0.006(2)
C57 0.057(2) 0.050(2) 0.096(3) 0.009(2) 0.001(2) 0.0048(18)
C58 0.098(4) 0.051(2) 0.109(4) -0.018(2) 0.040(3) -0.020(2)
C59 0.086(3) 0.059(2) 0.108(4) -0.009(2) 0.034(3) 0.004(2)

loop_
_atom_type_symbol
_atom_type_description
_atom_type_scat_dispersion_real
_atom_type_scat_dispersion_imag
_atom_type_scat_source
C C 0.0181 0.0091 'International Tables Vol C Tables 4.2.6.8 and 6.1.1.4'
H H 0.0000 0.0000 'International Tables Vol C Tables 4.2.6.8 and 6.1.1.4'
N N 0.0311 0.0180 'International Tables Vol C Tables 4.2.6.8 and 6.1.1.4'
O O 0.0492 0.0322 'International Tables Vol C Tables 4.2.6.8 and 6.1.1.4'

loop_
_geom_angle_atom_site_label_1
_geom_angle_atom_site_label_2
_geom_angle_atom_site_label_3
_geom_angle
C31 N3 C20 108.1(2)
C31 N3 C2 126.1(2)
C20 N3 C2 125.0(2)
C7 N2 C13 106.0(2)
C7 N2 C14 128.3(2)
C13 N2 C14 124.8(2)
C44 N5 C55 108.6(2)
C44 N5 C6 124.3(2)
C55 N5 C6 125.2(2)
C7 N1 C8 104.9(2)
C43 N4 C32 108.5(2)
C43 N4 C4 124.9(2)
C32 N4 C4 125.6(2)
C6 C1 C2 117.6(2)
C6 C1 C7 121.1(2)
C2 C1 C7 121.3(2)
C3 C2 C1 120.6(2)
C3 C2 N3 118.8(2)
C1 C2 N3 120.6(2)
C4 C3 C2 121.0(2)
C3 C4 C5 119.4(2)
C3 C4 N4 121.1(2)
C5 C4 N4 119.5(2)
C4 C5 C6 120.2(2)
C5 C6 C1 121.3(2)
C5 C6 N5 117.6(2)
C1 C6 N5 121.1(2)
N1 C7 N2 113.3(2)
N1 C7 C1 123.9(2)
N2 C7 C1 122.7(2)
N1 C8 C9 129.7(3)
N1 C8 C13 110.4(2)
C9 C8 C13 119.8(2)
C10 C9 C8 118.0(3)
C9 C10 C11 121.3(3)
C12 C11 C10 122.1(3)
C11 C12 C13 116.3(3)
N2 C13 C12 132.0(2)
N2 C13 C8 105.4(2)
C12 C13 C8 122.5(2)
C19 C14 C15 120.9(2)
C19 C14 N2 119.8(2)
C15 C14 N2 119.2(2)
C16 C15 C14 118.8(3)
C17 C16 C15 120.7(3)
C16 C17 C18 120.2(3)
C17 C18 C19 120.1(3)
C14 C19 C18 119.2(3)
C21 C20 N3 129.7(2)
C21 C20 C25 121.4(2)
N3 C20 C25 108.9(2)
C22 C21 C20 117.4(3)
C21 C22 C23 122.0(3)
C24 C23 C22 120.4(3)
C23 C24 C25 119.0(3)
C24 C25 C20 119.8(2)
C24 C25 C26 133.3(3)
C20 C25 C26 106.9(2)
C27 C26 C31 119.7(2)
C27 C26 C25 133.0(3)
C31 C26 C25 107.2(2)
C28 C27 C26 119.3(3)
C27 C28 C29 120.3(3)
C30 C29 C28 121.5(3)
C29 C30 C31 117.8(3)
C30 C31 N3 129.6(2)
C30 C31 C26 121.4(2)
N3 C31 C26 108.9(2)
C33 C32 N4 129.5(2)
C33 C32 C37 122.0(2)
N4 C32 C37 108.5(2)
C34 C33 C32 117.6(3)
C33 C34 C35 121.2(3)
C36 C35 C34 121.0(3)
C35 C36 C37 119.4(3)
C36 C37 C32 118.8(3)
C36 C37 C38 134.0(2)
C32 C37 C38 107.2(2)
C39 C38 C43 119.4(3)
C39 C38 C37 133.9(3)
C43 C38 C37 106.7(2)
C40 C39 C38 118.8(3)
C39 C40 C41 121.1(3)
C42 C41 C40 121.3(3)
C41 C42 C43 117.3(3)
N4 C43 C42 128.8(3)
N4 C43 C38 109.1(2)
C42 C43 C38 122.0(3)
C45 C44 N5 129.2(3)
C45 C44 C49 122.3(3)
N5 C44 C49 108.4(3)
C44 C45 C46 116.2(4)
C47 C46 C45 122.0(4)
C48 C47 C46 121.2(4)
C47 C48 C49 119.3(4)
C48 C49 C44 118.9(4)
C48 C49 C50 134.1(4)
C44 C49 C50 106.9(3)
C55 C50 C51 118.4(4)
C55 C50 C49 106.9(3)
C51 C50 C49 134.6(3)
C52 C51 C50 119.5(4)
C51 C52 C53 121.1(3)
C54 C53 C52 120.7(4)
C53 C54 C55 117.8(3)
C54 C55 C50 122.5(3)
C54 C55 N5 128.6(3)
C50 C55 N5 108.9(3)
C57 O2 C58 115.6(4)
O1 C57 O2 121.2(5)
O1 C57 C56 126.9(4)
O2 C57 C56 111.5(4)
O2 C58 C59 104.2(4)

loop_
_geom_bond_atom_site_label_1
_geom_bond_atom_site_label_2
_geom_bond_distance
N3 C31 1.398(3)
N3 C20 1.405(3)
N3 C2 1.421(3)
N2 C7 1.385(3)
N2 C13 1.389(3)
N2 C14 1.435(3)
N5 C44 1.389(4)
N5 C55 1.397(4)
N5 C6 1.424(3)
N1 C7 1.312(3)
N1 C8 1.389(3)
N4 C43 1.395(3)
N4 C32 1.396(3)
N4 C4 1.416(3)
C1 C6 1.408(4)
C1 C2 1.408(3)
C1 C7 1.477(3)
C2 C3 1.388(4)
C3 C4 1.385(4)
C4 C5 1.389(4)
C5 C6 1.389(4)
C8 C9 1.395(4)
C8 C13 1.400(4)
C9 C10 1.381(4)
C10 C11 1.391(4)
C11 C12 1.385(4)
C12 C13 1.391(4)
C14 C19 1.381(4)
C14 C15 1.387(4)
C15 C16 1.386(4)
C16 C17 1.372(5)
C17 C18 1.377(5)
C18 C19 1.388(4)
C20 C21 1.390(4)
C20 C25 1.407(4)
C21 C22 1.378(4)
C22 C23 1.394(5)
C23 C24 1.378(4)
C24 C25 1.391(4)
C25 C26 1.443(4)
C26 C27 1.393(4)
C26 C31 1.405(4)
C27 C28 1.376(4)
C28 C29 1.405(4)
C29 C30 1.378(4)
C30 C31 1.392(4)
C32 C33 1.391(4)
C32 C37 1.410(4)
C33 C34 1.379(4)
C34 C35 1.399(5)
C35 C36 1.370(5)
C36 C37 1.397(4)
C37 C38 1.446(4)
C38 C39 1.396(4)
C38 C43 1.402(4)
C39 C40 1.380(5)
C40 C41 1.395(5)
C41 C42 1.386(4)
C42 C43 1.395(4)
C44 C45 1.385(5)
C44 C49 1.409(4)
C45 C46 1.397(5)
C46 C47 1.380(7)
C47 C48 1.362(7)
C48 C49 1.394(5)
C49 C50 1.445(5)
C50 C55 1.396(4)
C50 C51 1.400(5)
C51 C52 1.372(7)
C52 C53 1.392(6)
C53 C54 1.383(4)
C54 C55 1.385(5)
O1 C57 1.233(6)
O2 C57 1.345(5)
O2 C58 1.461(5)
C56 C57 1.452(7)
C58 C59 1.514(7)
